data_7160000
loop_
_publ_author_name
'Yin, Zhiyong'
'Maczka, Michael'
'Schnakenburg, Gregor'
'Schulz, Stefan'
'Dickschat, Jeroen S.'

_publ_section_title
;
 Enantioselective synthesis of all stereoisomers of geosmin and of
 biosynthetically related natural products.
;
_journal_issue 28
_journal_name_full 'Organic &amp; biomolecular chemistry'
_journal_page_first 5748
_journal_page_last 5758
_journal_paper_doi 10.1039/d4ob00934g
_journal_volume 22
_journal_year 2024
_chemical_absolute_configuration ad
_chemical_formula_moiety 'C12 H20 O'
_chemical_formula_sum 'C12 H20 O'
_chemical_formula_weight 180.28
_chemical_name_systematic SGS-4
_space_group_crystal_system orthorhombic
_space_group_IT_number 18
_space_group_name_Hall 'P 2 2ab'
_space_group_name_H-M_alt 'P 21 21 2'
_atom_sites_solution_hydrogens geom
_audit_creation_date 2023-11-17
_audit_creation_method
;
Olex2 1.2
(compiled 2018.05.29 svn.r3508 for OlexSys, GUI svn.r5506)
;
_audit_update_record
;
2024-05-21 deposited with the CCDC.	2024-06-24 downloaded from the CCDC.
;
_cell_angle_alpha 90
_cell_angle_beta 90
_cell_angle_gamma 90
_cell_formula_units_Z 24
_cell_length_a 36.7093(10)
_cell_length_b 26.4549(9)
_cell_length_c 6.8153(2)
_cell_measurement_reflns_used 39213
_cell_measurement_temperature 100
_cell_measurement_theta_max 70.78
_cell_measurement_theta_min 3.98
_cell_volume 6618.6(3)
_computing_cell_refinement
;
X-Area Recipe 1.37.0.0 (STOE, 2021)
;
_computing_data_collection
;
X-Area Pilatus3_SV 1.31.189.0 (STOE, 2022)
;
_computing_data_reduction
;
X-Area Integrate 2.5.11.0 (STOE, 2022)
X-Area LANA 2.7.9.0 (STOE, 2022)
;
_computing_molecular_graphics 'Olex2 (Dolomanov et al., 2009)'
_computing_publication_material 'Olex2 (Dolomanov et al., 2009)'
_computing_structure_refinement 'XL (Sheldrick, 2008)'
_computing_structure_solution 'SHELXT 2018/2 (Sheldrick, 2018)'
_diffrn_ambient_temperature 100
_diffrn_detector_area_resol_mean 5.81
_diffrn_detector_type 'DECTRIS PILATUS 200K'
_diffrn_measured_fraction_theta_full 0.997
_diffrn_measured_fraction_theta_max 0.997
_diffrn_measurement_details
;
 2471 frames, detector distance = 60 mm
;
_diffrn_measurement_device 'Eulerian 4-circle diffractometer'
_diffrn_measurement_device_type 'STOE Stadivari'
_diffrn_measurement_method 'rotation method, \w scans'
_diffrn_radiation_type CuK\a
_diffrn_radiation_wavelength 1.54186
_diffrn_reflns_av_R_equivalents 0.0670
_diffrn_reflns_av_unetI/netI 0.0328
_diffrn_reflns_Laue_measured_fraction_full 0.997
_diffrn_reflns_Laue_measured_fraction_max 0.997
_diffrn_reflns_limit_h_max 44
_diffrn_reflns_limit_h_min -43
_diffrn_reflns_limit_k_max 31
_diffrn_reflns_limit_k_min -29
_diffrn_reflns_limit_l_max 8
_diffrn_reflns_limit_l_min -4
_diffrn_reflns_number 77736
_diffrn_reflns_point_group_measured_fraction_full 0.996
_diffrn_reflns_point_group_measured_fraction_max 0.996
_diffrn_reflns_theta_full 67.686
_diffrn_reflns_theta_max 67.744
_diffrn_reflns_theta_min 4.819
_exptl_absorpt_coefficient_mu 0.506
_exptl_absorpt_correction_T_max 0.9742
_exptl_absorpt_correction_T_min 0.7149
_exptl_absorpt_correction_type multi-scan
_exptl_absorpt_process_details
;
STOE LANA, absorption correction by scaling of reflection intensities.
J. Koziskova, F. Hahn, J. Richter, J. Kozisek, "Comparison of different
absorption corrections on the model structure of tetrakis(\m~2~-acetato)-
diaqua-di-copper(II)", Acta Chimica Slovaca, vol. 9, no. 2, 2016, pp. 136 - 140.
Afterwards a spherical absorption correction was performed within STOE LANA.
;
_exptl_crystal_colour 'clear colourless'
_exptl_crystal_colour_lustre clear
_exptl_crystal_colour_primary colourless
_exptl_crystal_density_diffrn 1.086
_exptl_crystal_density_method 'not measured'
_exptl_crystal_description needle
_exptl_crystal_F_000 2400
_exptl_crystal_size_max 0.6
_exptl_crystal_size_mid 0.48
_exptl_crystal_size_min 0.2
_refine_diff_density_max 0.459
_refine_diff_density_min -0.277
_refine_diff_density_rms 0.066
_refine_ls_abs_structure_details
;
 Flack x determined using 3497 quotients [(I+)-(I-)]/[(I+)+(I-)]
 (Parsons, Flack and Wagner, Acta Cryst. B69 (2013) 249-259).
;
_refine_ls_abs_structure_Flack 0.1(3)
_refine_ls_extinction_coef 0.00056(14)
_refine_ls_extinction_expression Fc^*^=kFc[1+0.001xFc^2^\l^3^/sin(2\q)]^-1/4^
_refine_ls_extinction_method 'SHELXL-2017/1 (Sheldrick 2017)'
_refine_ls_goodness_of_fit_ref 1.027
_refine_ls_hydrogen_treatment constr
_refine_ls_matrix_type full
_refine_ls_number_parameters 722
_refine_ls_number_reflns 11933
_refine_ls_number_restraints 0
_refine_ls_restrained_S_all 1.027
_refine_ls_R_factor_all 0.0972
_refine_ls_R_factor_gt 0.0766
_refine_ls_shift/su_max 0.000
_refine_ls_shift/su_mean 0.000
_refine_ls_structure_factor_coef Fsqd
_refine_ls_weighting_details 'w=1/[\s^2^(Fo^2^)+(0.1139P)^2^+4.4557P] where P=(Fo^2^+2Fc^2^)/3'
_refine_ls_weighting_scheme calc
_refine_ls_wR_factor_gt 0.1929
_refine_ls_wR_factor_ref 0.2194
_reflns_Friedel_coverage 0.770
_reflns_Friedel_fraction_full 0.995
_reflns_Friedel_fraction_max 0.995
_reflns_number_gt 9654
_reflns_number_total 11933
_reflns_threshold_expression 'I > 2\s(I)'
_cod_data_source_file d4ob00934g2.cif
_cod_data_source_block ent-19
_cod_depositor_comments 'Adding full bibliography for 7159997--7160000.cif.'
_cod_database_code 7160000
_shelx_shelxl_version_number 2017/1
_shelx_space_group_comment
;
The symmetry employed for this shelxl refinement is uniquely defined
by the following loop, which should always be used as a source of
symmetry information in preference to the above space-group names.
They are only intended as comments.
;
_shelx_estimated_absorpt_t_max 0.906
_shelx_estimated_absorpt_t_min 0.751
_olex2_refinement_description
;
1. Fixed Uiso
 At 1.2 times of:
  All C(H) groups, All C(H,H) groups
 At 1.5 times of:
  All C(H,H,H) groups, All O(H) groups
2.a Ternary CH refined with riding coordinates:
 C1A(H1A), C10A(H10A), C1B(H1B), C10B(H10B), C1C(H1C), C10C(H10C), C1D(H1D),
 C10D(H10D), C1E(H1E), C10E(H10E), C1F(H1F), C10F(H10F)
2.b Secondary CH2 refined with riding coordinates:
 C2A(H2AA,H2AB), C3A(H3AA,H3AB), C7A(H7AA,H7AB), C8A(H8AA,H8AB), C9A(H9AA,
 H9AB), C2B(H2BA,H2BB), C3B(H3BA,H3BB), C7B(H7BA,H7BB), C8B(H8BA,H8BB),
 C9B(H9BA,H9BB), C2C(H2CA,H2CB), C3C(H3CA,H3CB), C7C(H7CA,H7CB), C8C(H8CA,H8CB),
  C9C(H9CA,H9CB), C2D(H2DA,H2DB), C3D(H3DA,H3DB), C7D(H7DA,H7DB), C8D(H8DA,
 H8DB), C9D(H9DA,H9DB), C2E(H2EA,H2EB), C3E(H3EA,H3EB), C7E(H7EA,H7EB),
 C8E(H8EA,H8EB), C9E(H9EA,H9EB), C2F(H2FA,H2FB), C3F(H3FA,H3FB), C7F(H7FA,H7FB),
  C8F(H8FA,H8FB), C9F(H9FA,H9FB)
2.c Aromatic/amide H refined with riding coordinates:
 C6A(H6A), C6B(H6B), C6C(H6C), C6D(H6D), C6E(H6E), C6F(H6F)
2.d Idealised Me refined as rotating group:
 C11A(H11A,H11B,H11C), C12A(H12A,H12B,H12C), C11B(H11D,H11E,H11F), C12B(H12D,
 H12E,H12F), C11C(H11G,H11H,H11I), C12C(H12G,H12H,H12I), C11D(H11J,H11K,H11L),
 C12D(H12J,H12K,H12L), C11E(H11M,H11N,H11O), C12E(H12M,H12N,H12O), C11F(H11P,
 H11Q,H11R), C12F(H12P,H12Q,H12R)
2.e Idealised tetrahedral OH refined as rotating group:
 OA(HA), OB(HB), OC(HC), OD(HD), OE(HE), OF(HF)
;
_olex2_submission_special_instructions 'No special instructions were received'

loop_
_space_group_symop_operation_xyz
'x, y, z'
'-x, -y, z'
'-x+1/2, y+1/2, -z'
'x+1/2, -y+1/2, -z'

loop_
_atom_site_label
_atom_site_type_symbol
_atom_site_fract_x
_atom_site_fract_y
_atom_site_fract_z
_atom_site_U_iso_or_equiv
_atom_site_adp_type
_atom_site_occupancy
_atom_site_site_symmetry_order
_atom_site_calc_flag
_atom_site_refinement_flags_posn
_atom_site_refinement_flags_adp
_atom_site_refinement_flags_occupancy
_atom_site_disorder_assembly
_atom_site_disorder_group
OA O 0.35818(9) 0.49986(15) 0.4851(6) 0.0599(9) Uani 1 1 d . . . . .
HA H 0.348007 0.486256 0.388190 0.090 Uiso 1 1 calc GR . . . .
C1A C 0.39459(13) 0.4805(2) 0.5046(9) 0.0542(12) Uani 1 1 d . . . . .
H1A H 0.404739 0.493017 0.631798 0.065 Uiso 1 1 calc R . . . .
C2A C 0.41808(16) 0.5005(2) 0.3422(10) 0.0656(15) Uani 1 1 d . . . . .
H2AA H 0.422333 0.537130 0.361506 0.079 Uiso 1 1 calc R . . . .
H2AB H 0.405615 0.495818 0.214655 0.079 Uiso 1 1 calc R . . . .
C3A C 0.45396(15) 0.4729(3) 0.3407(11) 0.0695(16) Uani 1 1 d . . . . .
H3AA H 0.465718 0.476669 0.470598 0.083 Uiso 1 1 calc R . . . .
H3AB H 0.470142 0.488544 0.241628 0.083 Uiso 1 1 calc R . . . .
C4A C 0.44972(13) 0.4165(2) 0.2942(9) 0.0584(14) Uani 1 1 d . . . . .
C5A C 0.41887(13) 0.3942(2) 0.4171(8) 0.0514(12) Uani 1 1 d . . . . .
C6A C 0.39491(13) 0.4236(2) 0.5096(8) 0.0505(12) Uani 1 1 d . . . . .
H6A H 0.376534 0.407384 0.584819 0.061 Uiso 1 1 calc R . . . .
C7A C 0.48599(14) 0.3909(3) 0.3559(10) 0.0659(16) Uani 1 1 d . . . . .
H7AA H 0.505490 0.402088 0.265442 0.079 Uiso 1 1 calc R . . . .
H7AB H 0.492541 0.402543 0.489340 0.079 Uiso 1 1 calc R . . . .
C8A C 0.48458(14) 0.3336(3) 0.3553(10) 0.0668(16) Uani 1 1 d . . . . .
H8AA H 0.508183 0.319965 0.401396 0.080 Uiso 1 1 calc R . . . .
H8AB H 0.480456 0.321398 0.219810 0.080 Uiso 1 1 calc R . . . .
C9A C 0.45402(15) 0.3147(2) 0.4884(9) 0.0628(14) Uani 1 1 d . . . . .
H9AA H 0.459236 0.324600 0.625667 0.075 Uiso 1 1 calc R . . . .
H9AB H 0.452932 0.277356 0.482532 0.075 Uiso 1 1 calc R . . . .
C10A C 0.41688(14) 0.3370(2) 0.4253(9) 0.0549(13) Uani 1 1 d . . . . .
H10A H 0.412344 0.325075 0.288132 0.066 Uiso 1 1 calc R . . . .
C11A C 0.44274(14) 0.4068(3) 0.0756(9) 0.0675(17) Uani 1 1 d . . . . .
H11A H 0.420651 0.424693 0.034653 0.101 Uiso 1 1 calc GR . . . .
H11B H 0.439577 0.370416 0.053546 0.101 Uiso 1 1 calc GR . . . .
H11C H 0.463535 0.418947 -0.001208 0.101 Uiso 1 1 calc GR . . . .
C12A C 0.38622(16) 0.3158(2) 0.5510(10) 0.0680(16) Uani 1 1 d . . . . .
H12A H 0.389448 0.326851 0.687123 0.102 Uiso 1 1 calc GR . . . .
H12B H 0.386678 0.278761 0.545460 0.102 Uiso 1 1 calc GR . . . .
H12C H 0.362771 0.328060 0.501463 0.102 Uiso 1 1 calc GR . . . .
OB O 0.32672(10) 0.46504(15) 0.1493(6) 0.0554(9) Uani 1 1 d . . . . .
HB H 0.323216 0.476306 0.035646 0.083 Uiso 1 1 calc GR . . . .
C1B C 0.31407(13) 0.4139(2) 0.1602(9) 0.0527(12) Uani 1 1 d . . . . .
H1B H 0.317362 0.402216 0.298561 0.063 Uiso 1 1 calc R . . . .
C2B C 0.33580(13) 0.3792(2) 0.0302(9) 0.0585(14) Uani 1 1 d . . . . .
H2BA H 0.361042 0.376371 0.080037 0.070 Uiso 1 1 calc R . . . .
H2BB H 0.336739 0.393018 -0.104749 0.070 Uiso 1 1 calc R . . . .
C3B C 0.31765(14) 0.3269(2) 0.0284(10) 0.0606(14) Uani 1 1 d . . . . .
H3BA H 0.316089 0.314145 0.164695 0.073 Uiso 1 1 calc R . . . .
H3BB H 0.333093 0.303249 -0.047254 0.073 Uiso 1 1 calc R . . . .
C4B C 0.27921(14) 0.3277(2) -0.0617(9) 0.0535(12) Uani 1 1 d . . . . .
C5B C 0.25797(12) 0.3742(2) 0.0120(8) 0.0482(11) Uani 1 1 d . . . . .
C6B C 0.27407(13) 0.4112(2) 0.1135(8) 0.0518(12) Uani 1 1 d . . . . .
H6B H 0.259051 0.437829 0.159966 0.062 Uiso 1 1 calc R . . . .
C7B C 0.25931(15) 0.2791(2) 0.0041(10) 0.0612(14) Uani 1 1 d . . . . .
H7BA H 0.270805 0.249730 -0.061269 0.073 Uiso 1 1 calc R . . . .
H7BB H 0.262615 0.274890 0.147321 0.073 Uiso 1 1 calc R . . . .
C8B C 0.21837(15) 0.2788(2) -0.0421(10) 0.0657(15) Uani 1 1 d . . . . .
H8BA H 0.214756 0.278178 -0.185984 0.079 Uiso 1 1 calc R . . . .
H8BB H 0.207106 0.248001 0.013713 0.079 Uiso 1 1 calc R . . . .
C9B C 0.20009(14) 0.3250(2) 0.0428(9) 0.0630(15) Uani 1 1 d . . . . .
H9BA H 0.202111 0.324224 0.187606 0.076 Uiso 1 1 calc R . . . .
H9BB H 0.173893 0.324580 0.008321 0.076 Uiso 1 1 calc R . . . .
C10B C 0.21764(13) 0.3741(2) -0.0359(8) 0.0535(12) Uani 1 1 d . . . . .
H10B H 0.215457 0.373263 -0.182112 0.064 Uiso 1 1 calc R . . . .
C11B C 0.28210(15) 0.3296(2) -0.2886(9) 0.0593(14) Uani 1 1 d . . . . .
H11D H 0.294171 0.361017 -0.328305 0.089 Uiso 1 1 calc GR . . . .
H11E H 0.257629 0.328339 -0.345837 0.089 Uiso 1 1 calc GR . . . .
H11F H 0.296326 0.300622 -0.334950 0.089 Uiso 1 1 calc GR . . . .
C12B C 0.19703(14) 0.4206(3) 0.0344(10) 0.0664(16) Uani 1 1 d . . . . .
H12D H 0.198528 0.422734 0.177714 0.100 Uiso 1 1 calc GR . . . .
H12E H 0.171438 0.417966 -0.005330 0.100 Uiso 1 1 calc GR . . . .
H12F H 0.207826 0.450937 -0.023892 0.100 Uiso 1 1 calc GR . . . .
OC O 0.31229(10) 0.49994(16) 0.7880(6) 0.0599(10) Uani 1 1 d . . . . .
HC H 0.327562 0.503655 0.697419 0.090 Uiso 1 1 calc GR . . . .
C1C C 0.27839(14) 0.5221(2) 0.7311(8) 0.0558(13) Uani 1 1 d . . . . .
H1C H 0.262151 0.522751 0.848842 0.067 Uiso 1 1 calc R . . . .
C2C C 0.25938(13) 0.4916(2) 0.5717(8) 0.0530(12) Uani 1 1 d . . . . .
H2CA H 0.252340 0.457971 0.623084 0.064 Uiso 1 1 calc R . . . .
H2CB H 0.275922 0.486637 0.458655 0.064 Uiso 1 1 calc R . . . .
C3C C 0.22548(13) 0.5209(2) 0.5077(9) 0.0537(12) Uani 1 1 d . . . . .
H3CA H 0.209882 0.527113 0.623728 0.064 Uiso 1 1 calc R . . . .
H3CB H 0.211398 0.500068 0.413880 0.064 Uiso 1 1 calc R . . . .
C4C C 0.23490(12) 0.5720(2) 0.4105(8) 0.0497(12) Uani 1 1 d . . . . .
C5C C 0.26507(12) 0.5989(2) 0.5207(8) 0.0505(12) Uani 1 1 d . . . . .
C6C C 0.28385(14) 0.5758(2) 0.6638(8) 0.0540(12) Uani 1 1 d . . . . .
H6C H 0.302170 0.594996 0.728291 0.065 Uiso 1 1 calc R . . . .
C7C C 0.20016(13) 0.6053(2) 0.4144(9) 0.0553(13) Uani 1 1 d . . . . .
H7CA H 0.181279 0.589405 0.331068 0.066 Uiso 1 1 calc R . . . .
H7CB H 0.190682 0.606568 0.550292 0.066 Uiso 1 1 calc R . . . .
C8C C 0.20675(14) 0.6592(2) 0.3426(9) 0.0579(13) Uani 1 1 d . . . . .
H8CA H 0.213814 0.658676 0.202438 0.069 Uiso 1 1 calc R . . . .
H8CB H 0.184081 0.679199 0.355385 0.069 Uiso 1 1 calc R . . . .
C9C C 0.23697(15) 0.6836(2) 0.4637(9) 0.0590(13) Uani 1 1 d . . . . .
H9CA H 0.228924 0.686425 0.601910 0.071 Uiso 1 1 calc R . . . .
H9CB H 0.241593 0.718158 0.413852 0.071 Uiso 1 1 calc R . . . .
C10C C 0.27235(14) 0.6530(2) 0.4549(8) 0.0559(13) Uani 1 1 d . . . . .
H10C H 0.279843 0.651399 0.314005 0.067 Uiso 1 1 calc R . . . .
C11C C 0.24642(13) 0.5621(2) 0.1972(8) 0.0546(13) Uani 1 1 d . . . . .
H11G H 0.252102 0.594283 0.132959 0.082 Uiso 1 1 calc GR . . . .
H11H H 0.226484 0.545361 0.127058 0.082 Uiso 1 1 calc GR . . . .
H11I H 0.268019 0.540333 0.195662 0.082 Uiso 1 1 calc GR . . . .
C12C C 0.30283(16) 0.6801(2) 0.5658(10) 0.0656(15) Uani 1 1 d . . . . .
H12G H 0.295647 0.684757 0.703103 0.098 Uiso 1 1 calc GR . . . .
H12H H 0.307246 0.713199 0.505501 0.098 Uiso 1 1 calc GR . . . .
H12I H 0.325143 0.659840 0.559780 0.098 Uiso 1 1 calc GR . . . .
OD O 0.52900(10) 0.24322(16) -0.3197(6) 0.0588(9) Uani 1 1 d . . . . .
HD H 0.514521 0.245291 -0.224633 0.088 Uiso 1 1 calc GR . . . .
C1D C 0.56405(14) 0.2627(2) -0.2626(8) 0.0534(12) Uani 1 1 d . . . . .
H1D H 0.581019 0.257829 -0.375824 0.064 Uiso 1 1 calc R . . . .
C2D C 0.57986(14) 0.2346(2) -0.0885(8) 0.0543(12) Uani 1 1 d . . . . .
H2DA H 0.585482 0.199268 -0.125762 0.065 Uiso 1 1 calc R . . . .
H2DB H 0.562049 0.233996 0.020560 0.065 Uiso 1 1 calc R . . . .
C3D C 0.61446(13) 0.2616(2) -0.0242(8) 0.0525(12) Uani 1 1 d . . . . .
H3DA H 0.631606 0.262797 -0.136224 0.063 Uiso 1 1 calc R . . . .
H3DB H 0.626155 0.241770 0.081792 0.063 Uiso 1 1 calc R . . . .
C4D C 0.60770(12) 0.3157(2) 0.0496(7) 0.0469(11) Uani 1 1 d . . . . .
C5D C 0.58072(12) 0.3428(2) -0.0844(7) 0.0480(11) Uani 1 1 d . . . . .
C6D C 0.56181(13) 0.3185(2) -0.2227(8) 0.0505(12) Uani 1 1 d . . . . .
H6D H 0.545744 0.337897 -0.301774 0.061 Uiso 1 1 calc R . . . .
C7D C 0.64454(12) 0.3442(2) 0.0470(8) 0.0537(12) Uani 1 1 d . . . . .
H7DA H 0.660565 0.329483 0.148934 0.064 Uiso 1 1 calc R . . . .
H7DB H 0.656357 0.338560 -0.081734 0.064 Uiso 1 1 calc R . . . .
C8D C 0.64147(13) 0.4009(2) 0.0823(8) 0.0534(12) Uani 1 1 d . . . . .
H8DA H 0.632813 0.407278 0.217627 0.064 Uiso 1 1 calc R . . . .
H8DB H 0.665705 0.416901 0.067300 0.064 Uiso 1 1 calc R . . . .
C9D C 0.61492(13) 0.4240(2) -0.0641(8) 0.0527(12) Uani 1 1 d . . . . .
H9DA H 0.624477 0.419389 -0.198752 0.063 Uiso 1 1 calc R . . . .
H9DB H 0.612721 0.460694 -0.038989 0.063 Uiso 1 1 calc R . . . .
C10D C 0.57713(13) 0.3993(2) -0.0486(8) 0.0507(12) Uani 1 1 d . . . . .
H10D H 0.568710 0.403729 0.089857 0.061 Uiso 1 1 calc R . . . .
C11D C 0.59283(13) 0.3136(2) 0.2603(8) 0.0535(13) Uani 1 1 d . . . . .
H11J H 0.587451 0.347930 0.305833 0.080 Uiso 1 1 calc GR . . . .
H11K H 0.611065 0.298177 0.346614 0.080 Uiso 1 1 calc GR . . . .
H11L H 0.570494 0.293315 0.262785 0.080 Uiso 1 1 calc GR . . . .
C12D C 0.54928(14) 0.4260(2) -0.1809(9) 0.0577(13) Uani 1 1 d . . . . .
H12J H 0.547302 0.461565 -0.142166 0.087 Uiso 1 1 calc GR . . . .
H12K H 0.525481 0.409588 -0.167000 0.087 Uiso 1 1 calc GR . . . .
H12L H 0.557272 0.423873 -0.317802 0.087 Uiso 1 1 calc GR . . . .
OE O 0.51271(10) 0.20697(15) 0.3215(6) 0.0544(9) Uani 1 1 d . . . . .
HE H 0.517270 0.222017 0.427215 0.082 Uiso 1 1 calc GR . . . .
C1E C 0.52654(13) 0.1563(2) 0.3311(8) 0.0532(12) Uani 1 1 d . . . . .
H1E H 0.523090 0.140569 0.198873 0.064 Uiso 1 1 calc R . . . .
C2E C 0.50565(13) 0.1247(2) 0.4775(9) 0.0550(13) Uani 1 1 d . . . . .
H2EA H 0.480407 0.119400 0.430661 0.066 Uiso 1 1 calc R . . . .
H2EB H 0.504590 0.142402 0.605412 0.066 Uiso 1 1 calc R . . . .
C3E C 0.52490(13) 0.0738(2) 0.5011(9) 0.0554(12) Uani 1 1 d . . . . .
H3EA H 0.526307 0.057090 0.371433 0.066 Uiso 1 1 calc R . . . .
H3EB H 0.510171 0.052022 0.588496 0.066 Uiso 1 1 calc R . . . .
C4E C 0.56359(13) 0.0785(2) 0.5862(8) 0.0501(11) Uani 1 1 d . . . . .
C5E C 0.58378(13) 0.1233(2) 0.4898(8) 0.0484(11) Uani 1 1 d . . . . .
C6E C 0.56662(13) 0.1565(2) 0.3740(8) 0.0503(12) Uani 1 1 d . . . . .
H6E H 0.580915 0.182216 0.314526 0.060 Uiso 1 1 calc R . . . .
C7E C 0.58412(14) 0.0290(2) 0.5407(9) 0.0546(12) Uani 1 1 d . . . . .
H7EA H 0.573159 0.001295 0.618427 0.066 Uiso 1 1 calc R . . . .
H7EB H 0.580813 0.020725 0.400183 0.066 Uiso 1 1 calc R . . . .
C8E C 0.62499(14) 0.0314(2) 0.5856(9) 0.0576(13) Uani 1 1 d . . . . .
H8EA H 0.628693 0.036114 0.728297 0.069 Uiso 1 1 calc R . . . .
H8EB H 0.636709 -0.000722 0.546547 0.069 Uiso 1 1 calc R . . . .
C9E C 0.64238(13) 0.0749(2) 0.4750(9) 0.0575(13) Uani 1 1 d . . . . .
H9EA H 0.639655 0.069418 0.332071 0.069 Uiso 1 1 calc R . . . .
H9EB H 0.668733 0.076280 0.505464 0.069 Uiso 1 1 calc R . . . .
C10E C 0.62445(13) 0.1253(2) 0.5322(8) 0.0533(12) Uani 1 1 d . . . . .
H10E H 0.627310 0.129180 0.677330 0.064 Uiso 1 1 calc R . . . .
C11E C 0.56112(14) 0.0875(2) 0.8088(8) 0.0522(12) Uani 1 1 d . . . . .
H11M H 0.585710 0.090957 0.863159 0.078 Uiso 1 1 calc GR . . . .
H11N H 0.548837 0.058748 0.870915 0.078 Uiso 1 1 calc GR . . . .
H11O H 0.547256 0.118452 0.834077 0.078 Uiso 1 1 calc GR . . . .
C12E C 0.64438(14) 0.1698(2) 0.4360(10) 0.0613(14) Uani 1 1 d . . . . .
H12M H 0.633232 0.201658 0.478714 0.092 Uiso 1 1 calc GR . . . .
H12N H 0.642557 0.166988 0.292961 0.092 Uiso 1 1 calc GR . . . .
H12O H 0.670080 0.169347 0.474831 0.092 Uiso 1 1 calc GR . . . .
OF O 0.48065(10) 0.23585(17) -0.0241(6) 0.0635(10) Uani 1 1 d . . . . .
HF H 0.488115 0.226063 0.085994 0.095 Uiso 1 1 calc GR . . . .
C1F C 0.44707(13) 0.2110(2) -0.0697(9) 0.0555(13) Uani 1 1 d . . . . .
H1F H 0.441633 0.215767 -0.212281 0.067 Uiso 1 1 calc R . . . .
C2F C 0.41682(17) 0.2363(3) 0.0519(12) 0.0764(18) Uani 1 1 d . . . . .
H2FA H 0.425064 0.240147 0.189372 0.092 Uiso 1 1 calc R . . . .
H2FB H 0.411729 0.270358 -0.001404 0.092 Uiso 1 1 calc R . . . .
C3F C 0.38362(17) 0.2059(3) 0.0468(12) 0.0768(18) Uani 1 1 d . . . . .
H3FA H 0.375990 0.201188 -0.091281 0.092 Uiso 1 1 calc R . . . .
H3FB H 0.363925 0.224332 0.115747 0.092 Uiso 1 1 calc R . . . .
C4F C 0.38888(14) 0.1532(2) 0.1445(9) 0.0599(14) Uani 1 1 d . . . . .
C5F C 0.42415(12) 0.1292(2) 0.0691(8) 0.0501(12) Uani 1 1 d . . . . .
C6F C 0.44922(13) 0.1556(2) -0.0263(8) 0.0505(12) Uani 1 1 d . . . . .
H6F H 0.470210 0.137991 -0.070679 0.061 Uiso 1 1 calc R . . . .
C7F C 0.35613(14) 0.1213(2) 0.0727(10) 0.0645(15) Uani 1 1 d . . . . .
H7FA H 0.333658 0.134533 0.134586 0.077 Uiso 1 1 calc R . . . .
H7FB H 0.353632 0.125729 -0.070912 0.077 Uiso 1 1 calc R . . . .
C8F C 0.35920(14) 0.0654(2) 0.1175(9) 0.0608(14) Uani 1 1 d . . . . .
H8FA H 0.338316 0.047159 0.058721 0.073 Uiso 1 1 calc R . . . .
H8FB H 0.358528 0.060041 0.261222 0.073 Uiso 1 1 calc R . . . .
C9F C 0.39454(13) 0.0447(2) 0.0350(9) 0.0574(13) Uani 1 1 d . . . . .
H9FA H 0.394033 0.047266 -0.109884 0.069 Uiso 1 1 calc R . . . .
H9FB H 0.396666 0.008445 0.069722 0.069 Uiso 1 1 calc R . . . .
C10F C 0.42786(13) 0.0731(2) 0.1134(8) 0.0530(12) Uani 1 1 d . . . . .
H10F H 0.427909 0.069226 0.259401 0.064 Uiso 1 1 calc R . . . .
C11F C 0.38908(17) 0.1558(3) 0.3685(10) 0.0711(17) Uani 1 1 d . . . . .
H11P H 0.409204 0.177382 0.412198 0.107 Uiso 1 1 calc GR . . . .
H11Q H 0.392235 0.121719 0.422209 0.107 Uiso 1 1 calc GR . . . .
H11R H 0.365943 0.169933 0.414606 0.107 Uiso 1 1 calc GR . . . .
C12F C 0.46295(14) 0.0493(2) 0.0364(10) 0.0618(14) Uani 1 1 d . . . . .
H12P H 0.464235 0.013918 0.078735 0.093 Uiso 1 1 calc GR . . . .
H12Q H 0.483964 0.067805 0.088385 0.093 Uiso 1 1 calc GR . . . .
H12R H 0.463182 0.050825 -0.107226 0.093 Uiso 1 1 calc GR . . . .

loop_
_atom_site_aniso_label
_atom_site_aniso_U_11
_atom_site_aniso_U_22
_atom_site_aniso_U_33
_atom_site_aniso_U_23
_atom_site_aniso_U_13
_atom_site_aniso_U_12
OA 0.0521(19) 0.070(2) 0.058(2) -0.0079(19) -0.0124(17) 0.0093(17)
C1A 0.046(2) 0.061(3) 0.055(3) -0.004(3) -0.006(2) 0.002(2)
C2A 0.060(3) 0.067(4) 0.070(4) 0.006(3) 0.000(3) -0.003(3)
C3A 0.048(3) 0.083(4) 0.078(4) 0.007(3) 0.002(3) -0.009(3)
C4A 0.036(2) 0.078(4) 0.062(3) -0.001(3) 0.004(2) -0.002(2)
C5A 0.036(2) 0.070(3) 0.049(3) 0.002(2) -0.005(2) -0.001(2)
C6A 0.039(2) 0.065(3) 0.048(3) 0.002(2) -0.004(2) -0.002(2)
C7A 0.035(2) 0.094(5) 0.069(4) -0.008(3) -0.002(2) -0.001(3)
C8A 0.044(3) 0.090(5) 0.066(4) -0.009(3) -0.007(3) 0.020(3)
C9A 0.058(3) 0.071(4) 0.059(3) 0.000(3) -0.006(3) 0.009(3)
C10A 0.046(3) 0.064(3) 0.055(3) -0.002(3) 0.000(2) 0.002(2)
C11A 0.042(3) 0.105(5) 0.055(3) 0.015(3) 0.007(2) 0.003(3)
C12A 0.067(4) 0.062(3) 0.075(4) 0.008(3) 0.007(3) -0.006(3)
OB 0.0515(19) 0.063(2) 0.051(2) 0.0020(18) -0.0094(16) -0.0081(16)
C1B 0.043(2) 0.062(3) 0.054(3) 0.006(3) -0.005(2) -0.002(2)
C2B 0.037(2) 0.069(3) 0.069(4) 0.001(3) -0.004(2) -0.002(2)
C3B 0.049(3) 0.061(3) 0.072(4) -0.002(3) -0.005(3) 0.004(2)
C4B 0.045(3) 0.057(3) 0.058(3) -0.001(3) -0.003(2) -0.003(2)
C5B 0.041(2) 0.059(3) 0.045(3) 0.003(2) -0.001(2) -0.004(2)
C6B 0.043(3) 0.061(3) 0.051(3) 0.001(2) -0.001(2) 0.005(2)
C7B 0.062(3) 0.056(3) 0.066(4) -0.002(3) -0.007(3) -0.001(2)
C8B 0.060(3) 0.070(4) 0.067(4) 0.003(3) -0.002(3) -0.019(3)
C9B 0.048(3) 0.083(4) 0.058(3) -0.003(3) -0.001(2) -0.012(3)
C10B 0.041(2) 0.069(3) 0.051(3) -0.004(3) -0.002(2) -0.004(2)
C11B 0.052(3) 0.067(4) 0.059(3) -0.006(3) 0.004(3) -0.004(2)
C12B 0.039(2) 0.090(4) 0.070(4) -0.017(3) -0.002(3) 0.003(3)
OC 0.052(2) 0.072(3) 0.055(2) 0.004(2) -0.0081(17) 0.0030(18)
C1C 0.047(3) 0.069(3) 0.051(3) -0.004(3) 0.001(2) 0.003(2)
C2C 0.047(3) 0.059(3) 0.053(3) -0.004(2) 0.000(2) 0.002(2)
C3C 0.040(2) 0.067(3) 0.055(3) -0.001(3) 0.003(2) -0.001(2)
C4C 0.037(2) 0.064(3) 0.048(3) 0.000(2) 0.001(2) 0.003(2)
C5C 0.038(2) 0.067(3) 0.046(3) -0.003(2) 0.003(2) 0.000(2)
C6C 0.044(2) 0.067(3) 0.051(3) -0.008(3) -0.002(2) 0.000(2)
C7C 0.037(2) 0.069(3) 0.061(3) 0.006(3) 0.006(2) 0.003(2)
C8C 0.043(3) 0.068(3) 0.063(3) 0.007(3) 0.001(2) 0.008(2)
C9C 0.058(3) 0.059(3) 0.060(3) 0.002(3) 0.000(3) 0.001(2)
C10C 0.049(3) 0.073(4) 0.046(3) -0.001(3) -0.004(2) -0.007(2)
C11C 0.042(2) 0.069(3) 0.053(3) -0.003(3) -0.005(2) -0.001(2)
C12C 0.062(3) 0.065(3) 0.070(4) 0.005(3) -0.015(3) -0.010(3)
OD 0.054(2) 0.072(2) 0.051(2) -0.0048(19) -0.0024(17) -0.0086(18)
C1D 0.047(3) 0.067(3) 0.046(3) 0.002(2) 0.001(2) -0.006(2)
C2D 0.051(3) 0.060(3) 0.052(3) 0.004(3) 0.003(2) -0.003(2)
C3D 0.042(2) 0.065(3) 0.051(3) 0.010(3) 0.003(2) 0.002(2)
C4D 0.034(2) 0.062(3) 0.045(3) 0.002(2) 0.002(2) -0.0023(19)
C5D 0.033(2) 0.067(3) 0.044(3) 0.003(2) 0.0063(19) -0.001(2)
C6D 0.040(2) 0.067(3) 0.045(3) 0.008(2) 0.002(2) 0.001(2)
C7D 0.036(2) 0.070(3) 0.055(3) 0.004(3) 0.001(2) 0.000(2)
C8D 0.040(2) 0.069(3) 0.051(3) -0.005(3) 0.000(2) -0.007(2)
C9D 0.043(2) 0.062(3) 0.053(3) -0.005(3) 0.005(2) -0.004(2)
C10D 0.041(2) 0.059(3) 0.052(3) -0.001(2) 0.006(2) 0.003(2)
C11D 0.041(2) 0.072(4) 0.047(3) 0.004(3) 0.002(2) -0.006(2)
C12D 0.045(3) 0.066(3) 0.063(3) 0.002(3) 0.001(2) 0.002(2)
OE 0.0495(18) 0.065(2) 0.048(2) -0.0028(18) -0.0071(16) 0.0063(16)
C1E 0.046(3) 0.067(3) 0.046(3) -0.002(3) -0.004(2) 0.005(2)
C2E 0.039(2) 0.066(3) 0.060(3) -0.009(3) 0.000(2) 0.000(2)
C3E 0.049(3) 0.055(3) 0.062(3) -0.002(3) -0.001(2) -0.005(2)
C4E 0.044(2) 0.056(3) 0.050(3) 0.004(2) 0.001(2) -0.001(2)
C5E 0.043(2) 0.057(3) 0.046(3) -0.001(2) 0.005(2) 0.001(2)
C6E 0.042(2) 0.061(3) 0.047(3) -0.003(2) 0.001(2) -0.002(2)
C7E 0.053(3) 0.056(3) 0.055(3) 0.001(2) -0.001(2) 0.001(2)
C8E 0.051(3) 0.060(3) 0.062(3) 0.004(3) 0.002(2) 0.010(2)
C9E 0.043(2) 0.075(4) 0.055(3) 0.007(3) 0.003(2) 0.007(2)
C10E 0.043(2) 0.065(3) 0.052(3) 0.012(3) 0.002(2) 0.000(2)
C11E 0.048(3) 0.060(3) 0.049(3) 0.002(2) 0.006(2) -0.002(2)
C12E 0.043(2) 0.070(4) 0.071(4) 0.021(3) 0.002(3) -0.003(2)
OF 0.060(2) 0.078(3) 0.052(2) 0.010(2) -0.0123(18) -0.0174(19)
C1F 0.044(3) 0.073(4) 0.049(3) 0.006(3) -0.005(2) -0.008(2)
C2F 0.065(4) 0.070(4) 0.094(5) 0.014(4) 0.003(4) 0.006(3)
C3F 0.065(4) 0.078(4) 0.088(5) 0.003(4) 0.007(3) 0.012(3)
C4F 0.045(3) 0.063(3) 0.072(4) 0.008(3) 0.015(3) 0.006(2)
C5F 0.036(2) 0.065(3) 0.049(3) -0.001(2) 0.003(2) -0.001(2)
C6F 0.041(2) 0.067(3) 0.044(3) -0.004(2) -0.004(2) 0.000(2)
C7F 0.038(2) 0.088(4) 0.067(4) 0.013(3) 0.004(2) 0.008(3)
C8F 0.040(3) 0.079(4) 0.063(3) 0.002(3) -0.006(2) -0.009(2)
C9F 0.044(2) 0.068(3) 0.060(3) -0.002(3) -0.007(2) -0.007(2)
C10F 0.043(2) 0.061(3) 0.056(3) -0.003(3) -0.002(2) 0.000(2)
C11F 0.064(3) 0.077(4) 0.073(4) -0.014(3) 0.027(3) -0.009(3)
C12F 0.044(3) 0.067(3) 0.073(4) -0.014(3) -0.005(3) 0.002(2)

loop_
_atom_type_symbol
_atom_type_description
_atom_type_scat_dispersion_real
_atom_type_scat_dispersion_imag
_atom_type_scat_source
C C 0.0181 0.0091 'International Tables Vol C Tables 4.2.6.8 and 6.1.1.4'
H H 0.0000 0.0000 'International Tables Vol C Tables 4.2.6.8 and 6.1.1.4'
O O 0.0492 0.0322 'International Tables Vol C Tables 4.2.6.8 and 6.1.1.4'

loop_
_geom_angle_atom_site_label_1
_geom_angle_atom_site_label_2
_geom_angle_atom_site_label_3
_geom_angle
_geom_angle_site_symmetry_1
_geom_angle_site_symmetry_3
_geom_angle_publ_flag
C1A OA HA 109.5 . . ?
OA C1A H1A 108.0 . . ?
OA C1A C2A 109.9(5) . . ?
OA C1A C6A 111.4(4) . . ?
C2A C1A H1A 108.0 . . ?
C2A C1A C6A 111.4(5) . . ?
C6A C1A H1A 108.0 . . ?
C1A C2A H2AA 109.7 . . ?
C1A C2A H2AB 109.7 . . ?
C1A C2A C3A 109.7(5) . . ?
H2AA C2A H2AB 108.2 . . ?
C3A C2A H2AA 109.7 . . ?
C3A C2A H2AB 109.7 . . ?
C2A C3A H3AA 109.1 . . ?
C2A C3A H3AB 109.1 . . ?
C2A C3A C4A 112.6(5) . . ?
H3AA C3A H3AB 107.8 . . ?
C4A C3A H3AA 109.1 . . ?
C4A C3A H3AB 109.1 . . ?
C3A C4A C7A 106.4(5) . . ?
C3A C4A C11A 112.4(6) . . ?
C5A C4A C3A 109.8(5) . . ?
C5A C4A C7A 108.6(5) . . ?
C5A C4A C11A 110.1(5) . . ?
C11A C4A C7A 109.5(5) . . ?
C6A C5A C4A 121.5(5) . . ?
C6A C5A C10A 122.3(5) . . ?
C10A C5A C4A 116.2(5) . . ?
C1A C6A H6A 117.3 . . ?
C5A C6A C1A 125.3(5) . . ?
C5A C6A H6A 117.3 . . ?
C4A C7A H7AA 108.8 . . ?
C4A C7A H7AB 108.8 . . ?
H7AA C7A H7AB 107.7 . . ?
C8A C7A C4A 114.0(5) . . ?
C8A C7A H7AA 108.8 . . ?
C8A C7A H7AB 108.8 . . ?
C7A C8A H8AA 109.5 . . ?
C7A C8A H8AB 109.5 . . ?
C7A C8A C9A 110.5(5) . . ?
H8AA C8A H8AB 108.1 . . ?
C9A C8A H8AA 109.5 . . ?
C9A C8A H8AB 109.5 . . ?
C8A C9A H9AA 109.4 . . ?
C8A C9A H9AB 109.4 . . ?
C8A C9A C10A 111.0(5) . . ?
H9AA C9A H9AB 108.0 . . ?
C10A C9A H9AA 109.4 . . ?
C10A C9A H9AB 109.4 . . ?
C5A C10A C9A 110.3(4) . . ?
C5A C10A H10A 106.7 . . ?
C5A C10A C12A 115.1(5) . . ?
C9A C10A H10A 106.7 . . ?
C12A C10A C9A 110.8(5) . . ?
C12A C10A H10A 106.7 . . ?
C4A C11A H11A 109.5 . . ?
C4A C11A H11B 109.5 . . ?
C4A C11A H11C 109.5 . . ?
H11A C11A H11B 109.5 . . ?
H11A C11A H11C 109.5 . . ?
H11B C11A H11C 109.5 . . ?
C10A C12A H12A 109.5 . . ?
C10A C12A H12B 109.5 . . ?
C10A C12A H12C 109.5 . . ?
H12A C12A H12B 109.5 . . ?
H12A C12A H12C 109.5 . . ?
H12B C12A H12C 109.5 . . ?
C1B OB HB 109.5 . . ?
OB C1B H1B 107.6 . . ?
OB C1B C2B 112.0(4) . . ?
OB C1B C6B 110.6(4) . . ?
C2B C1B H1B 107.6 . . ?
C6B C1B H1B 107.6 . . ?
C6B C1B C2B 111.3(5) . . ?
C1B C2B H2BA 109.9 . . ?
C1B C2B H2BB 109.9 . . ?
C1B C2B C3B 108.9(5) . . ?
H2BA C2B H2BB 108.3 . . ?
C3B C2B H2BA 109.9 . . ?
C3B C2B H2BB 109.9 . . ?
C2B C3B H3BA 109.0 . . ?
C2B C3B H3BB 109.0 . . ?
C2B C3B C4B 112.8(5) . . ?
H3BA C3B H3BB 107.8 . . ?
C4B C3B H3BA 109.0 . . ?
C4B C3B H3BB 109.0 . . ?
C3B C4B C5B 110.2(4) . . ?
C3B C4B C7B 107.8(5) . . ?
C3B C4B C11B 109.6(5) . . ?
C5B C4B C7B 109.3(4) . . ?
C5B C4B C11B 109.5(5) . . ?
C7B C4B C11B 110.3(5) . . ?
C6B C5B C4B 121.9(4) . . ?
C6B C5B C10B 123.0(5) . . ?
C10B C5B C4B 115.1(4) . . ?
C1B C6B H6B 117.4 . . ?
C5B C6B C1B 125.3(5) . . ?
C5B C6B H6B 117.4 . . ?
C4B C7B H7BA 108.7 . . ?
C4B C7B H7BB 108.7 . . ?
H7BA C7B H7BB 107.6 . . ?
C8B C7B C4B 114.0(5) . . ?
C8B C7B H7BA 108.7 . . ?
C8B C7B H7BB 108.7 . . ?
C7B C8B H8BA 109.5 . . ?
C7B C8B H8BB 109.5 . . ?
H8BA C8B H8BB 108.1 . . ?
C9B C8B C7B 110.7(5) . . ?
C9B C8B H8BA 109.5 . . ?
C9B C8B H8BB 109.5 . . ?
C8B C9B H9BA 109.4 . . ?
C8B C9B H9BB 109.4 . . ?
C8B C9B C10B 111.2(5) . . ?
H9BA C9B H9BB 108.0 . . ?
C10B C9B H9BA 109.4 . . ?
C10B C9B H9BB 109.4 . . ?
C5B C10B C9B 109.5(5) . . ?
C5B C10B H10B 107.0 . . ?
C5B C10B C12B 114.7(4) . . ?
C9B C10B H10B 107.0 . . ?
C12B C10B C9B 111.3(5) . . ?
C12B C10B H10B 107.0 . . ?
C4B C11B H11D 109.5 . . ?
C4B C11B H11E 109.5 . . ?
C4B C11B H11F 109.5 . . ?
H11D C11B H11E 109.5 . . ?
H11D C11B H11F 109.5 . . ?
H11E C11B H11F 109.5 . . ?
C10B C12B H12D 109.5 . . ?
C10B C12B H12E 109.5 . . ?
C10B C12B H12F 109.5 . . ?
H12D C12B H12E 109.5 . . ?
H12D C12B H12F 109.5 . . ?
H12E C12B H12F 109.5 . . ?
C1C OC HC 109.5 . . ?
OC C1C H1C 107.9 . . ?
OC C1C C2C 112.0(5) . . ?
OC C1C C6C 110.7(4) . . ?
C2C C1C H1C 107.9 . . ?
C6C C1C H1C 107.9 . . ?
C6C C1C C2C 110.1(5) . . ?
C1C C2C H2CA 110.1 . . ?
C1C C2C H2CB 110.1 . . ?
C1C C2C C3C 107.9(4) . . ?
H2CA C2C H2CB 108.4 . . ?
C3C C2C H2CA 110.1 . . ?
C3C C2C H2CB 110.1 . . ?
C2C C3C H3CA 109.1 . . ?
C2C C3C H3CB 109.1 . . ?
C2C C3C C4C 112.6(4) . . ?
H3CA C3C H3CB 107.8 . . ?
C4C C3C H3CA 109.1 . . ?
C4C C3C H3CB 109.1 . . ?
C3C C4C C7C 107.8(4) . . ?
C5C C4C C3C 111.2(4) . . ?
C5C C4C C7C 109.0(5) . . ?
C5C C4C C11C 110.4(4) . . ?
C11C C4C C3C 108.6(5) . . ?
C11C C4C C7C 109.9(4) . . ?
C4C C5C C10C 115.0(4) . . ?
C6C C5C C4C 121.5(5) . . ?
C6C C5C C10C 123.4(5) . . ?
C1C C6C H6C 117.2 . . ?
C5C C6C C1C 125.6(5) . . ?
C5C C6C H6C 117.2 . . ?
C4C C7C H7CA 108.9 . . ?
C4C C7C H7CB 108.9 . . ?
H7CA C7C H7CB 107.7 . . ?
C8C C7C C4C 113.3(4) . . ?
C8C C7C H7CA 108.9 . . ?
C8C C7C H7CB 108.9 . . ?
C7C C8C H8CA 109.7 . . ?
C7C C8C H8CB 109.7 . . ?
H8CA C8C H8CB 108.2 . . ?
C9C C8C C7C 109.7(5) . . ?
C9C C8C H8CA 109.7 . . ?
C9C C8C H8CB 109.7 . . ?
C8C C9C H9CA 109.3 . . ?
C8C C9C H9CB 109.3 . . ?
C8C C9C C10C 111.8(5) . . ?
H9CA C9C H9CB 107.9 . . ?
C10C C9C H9CA 109.3 . . ?
C10C C9C H9CB 109.3 . . ?
C5C C10C C9C 109.7(4) . . ?
C5C C10C H10C 107.0 . . ?
C5C C10C C12C 115.1(5) . . ?
C9C C10C H10C 107.0 . . ?
C12C C10C C9C 110.6(5) . . ?
C12C C10C H10C 107.0 . . ?
C4C C11C H11G 109.5 . . ?
C4C C11C H11H 109.5 . . ?
C4C C11C H11I 109.5 . . ?
H11G C11C H11H 109.5 . . ?
H11G C11C H11I 109.5 . . ?
H11H C11C H11I 109.5 . . ?
C10C C12C H12G 109.5 . . ?
C10C C12C H12H 109.5 . . ?
C10C C12C H12I 109.5 . . ?
H12G C12C H12H 109.5 . . ?
H12G C12C H12I 109.5 . . ?
H12H C12C H12I 109.5 . . ?
C1D OD HD 109.5 . . ?
OD C1D H1D 107.5 . . ?
OD C1D C2D 112.2(4) . . ?
OD C1D C6D 110.6(4) . . ?
C2D C1D H1D 107.5 . . ?
C6D C1D H1D 107.5 . . ?
C6D C1D C2D 111.2(5) . . ?
C1D C2D H2DA 110.0 . . ?
C1D C2D H2DB 110.0 . . ?
C1D C2D C3D 108.3(4) . . ?
H2DA C2D H2DB 108.4 . . ?
C3D C2D H2DA 110.0 . . ?
C3D C2D H2DB 110.0 . . ?
C2D C3D H3DA 108.9 . . ?
C2D C3D H3DB 108.9 . . ?
C2D C3D C4D 113.3(4) . . ?
H3DA C3D H3DB 107.7 . . ?
C4D C3D H3DA 108.9 . . ?
C4D C3D H3DB 108.9 . . ?
C3D C4D C7D 108.0(4) . . ?
C5D C4D C3D 110.2(4) . . ?
C5D C4D C7D 109.4(4) . . ?
C5D C4D C11D 110.2(4) . . ?
C11D C4D C3D 109.2(4) . . ?
C11D C4D C7D 109.8(4) . . ?
C6D C5D C4D 122.3(5) . . ?
C6D C5D C10D 122.8(5) . . ?
C10D C5D C4D 114.9(4) . . ?
C1D C6D H6D 117.6 . . ?
C5D C6D C1D 124.9(5) . . ?
C5D C6D H6D 117.6 . . ?
C4D C7D H7DA 108.7 . . ?
C4D C7D H7DB 108.7 . . ?
H7DA C7D H7DB 107.6 . . ?
C8D C7D C4D 114.4(4) . . ?
C8D C7D H7DA 108.7 . . ?
C8D C7D H7DB 108.7 . . ?
C7D C8D H8DA 109.7 . . ?
C7D C8D H8DB 109.7 . . ?
H8DA C8D H8DB 108.2 . . ?
C9D C8D C7D 109.8(4) . . ?
C9D C8D H8DA 109.7 . . ?
C9D C8D H8DB 109.7 . . ?
C8D C9D H9DA 109.4 . . ?
C8D C9D H9DB 109.4 . . ?
C8D C9D C10D 111.3(4) . . ?
H9DA C9D H9DB 108.0 . . ?
C10D C9D H9DA 109.4 . . ?
C10D C9D H9DB 109.4 . . ?
C5D C10D C9D 109.2(4) . . ?
C5D C10D H10D 107.1 . . ?
C5D C10D C12D 114.6(5) . . ?
C9D C10D H10D 107.1 . . ?
C12D C10D C9D 111.4(5) . . ?
C12D C10D H10D 107.1 . . ?
C4D C11D H11J 109.5 . . ?
C4D C11D H11K 109.5 . . ?
C4D C11D H11L 109.5 . . ?
H11J C11D H11K 109.5 . . ?
H11J C11D H11L 109.5 . . ?
H11K C11D H11L 109.5 . . ?
C10D C12D H12J 109.5 . . ?
C10D C12D H12K 109.5 . . ?
C10D C12D H12L 109.5 . . ?
H12J C12D H12K 109.5 . . ?
H12J C12D H12L 109.5 . . ?
H12K C12D H12L 109.5 . . ?
C1E OE HE 109.5 . . ?
OE C1E H1E 107.6 . . ?
OE C1E C2E 111.5(4) . . ?
OE C1E C6E 110.6(4) . . ?
C2E C1E H1E 107.6 . . ?
C6E C1E H1E 107.6 . . ?
C6E C1E C2E 111.8(4) . . ?
C1E C2E H2EA 109.9 . . ?
C1E C2E H2EB 109.9 . . ?
C1E C2E C3E 108.7(4) . . ?
H2EA C2E H2EB 108.3 . . ?
C3E C2E H2EA 109.9 . . ?
C3E C2E H2EB 109.9 . . ?
C2E C3E H3EA 108.9 . . ?
C2E C3E H3EB 108.9 . . ?
C2E C3E C4E 113.3(4) . . ?
H3EA C3E H3EB 107.7 . . ?
C4E C3E H3EA 108.9 . . ?
C4E C3E H3EB 108.9 . . ?
C3E C4E C5E 110.1(4) . . ?
C3E C4E C7E 107.9(4) . . ?
C7E C4E C5E 109.3(4) . . ?
C11E C4E C3E 109.2(4) . . ?
C11E C4E C5E 109.2(5) . . ?
C11E C4E C7E 111.0(4) . . ?
C6E C5E C4E 121.9(4) . . ?
C6E C5E C10E 123.4(5) . . ?
C10E C5E C4E 114.7(4) . . ?
C1E C6E H6E 117.5 . . ?
C5E C6E C1E 125.0(5) . . ?
C5E C6E H6E 117.5 . . ?
C4E C7E H7EA 108.8 . . ?
C4E C7E H7EB 108.8 . . ?
H7EA C7E H7EB 107.7 . . ?
C8E C7E C4E 113.8(4) . . ?
C8E C7E H7EA 108.8 . . ?
C8E C7E H7EB 108.8 . . ?
C7E C8E H8EA 109.6 . . ?
C7E C8E H8EB 109.6 . . ?
H8EA C8E H8EB 108.1 . . ?
C9E C8E C7E 110.2(4) . . ?
C9E C8E H8EA 109.6 . . ?
C9E C8E H8EB 109.6 . . ?
C8E C9E H9EA 109.5 . . ?
C8E C9E H9EB 109.5 . . ?
C8E C9E C10E 110.6(4) . . ?
H9EA C9E H9EB 108.1 . . ?
C10E C9E H9EA 109.5 . . ?
C10E C9E H9EB 109.5 . . ?
C5E C10E C9E 109.9(5) . . ?
C5E C10E H10E 107.1 . . ?
C5E C10E C12E 114.5(4) . . ?
C9E C10E H10E 107.1 . . ?
C12E C10E C9E 110.7(4) . . ?
C12E C10E H10E 107.1 . . ?
C4E C11E H11M 109.5 . . ?
C4E C11E H11N 109.5 . . ?
C4E C11E H11O 109.5 . . ?
H11M C11E H11N 109.5 . . ?
H11M C11E H11O 109.5 . . ?
H11N C11E H11O 109.5 . . ?
C10E C12E H12M 109.5 . . ?
C10E C12E H12N 109.5 . . ?
C10E C12E H12O 109.5 . . ?
H12M C12E H12N 109.5 . . ?
H12M C12E H12O 109.5 . . ?
H12N C12E H12O 109.5 . . ?
C1F OF HF 109.5 . . ?
OF C1F H1F 109.0 . . ?
OF C1F C2F 107.8(5) . . ?
OF C1F C6F 111.2(4) . . ?
C2F C1F H1F 109.0 . . ?
C6F C1F H1F 109.0 . . ?
C6F C1F C2F 110.9(5) . . ?
C1F C2F H2FA 109.5 . . ?
C1F C2F H2FB 109.5 . . ?
H2FA C2F H2FB 108.1 . . ?
C3F C2F C1F 110.6(6) . . ?
C3F C2F H2FA 109.5 . . ?
C3F C2F H2FB 109.5 . . ?
C2F C3F H3FA 109.2 . . ?
C2F C3F H3FB 109.2 . . ?
C2F C3F C4F 112.2(5) . . ?
H3FA C3F H3FB 107.9 . . ?
C4F C3F H3FA 109.2 . . ?
C4F C3F H3FB 109.2 . . ?
C5F C4F C3F 109.5(5) . . ?
C5F C4F C7F 108.9(5) . . ?
C7F C4F C3F 104.9(5) . . ?
C11F C4F C3F 112.8(6) . . ?
C11F C4F C5F 110.5(5) . . ?
C11F C4F C7F 110.1(5) . . ?
C6F C5F C4F 122.2(5) . . ?
C6F C5F C10F 123.4(5) . . ?
C10F C5F C4F 114.5(4) . . ?
C1F C6F H6F 117.4 . . ?
C5F C6F C1F 125.2(5) . . ?
C5F C6F H6F 117.4 . . ?
C4F C7F H7FA 108.7 . . ?
C4F C7F H7FB 108.7 . . ?
H7FA C7F H7FB 107.6 . . ?
C8F C7F C4F 114.3(5) . . ?
C8F C7F H7FA 108.7 . . ?
C8F C7F H7FB 108.7 . . ?
C7F C8F H8FA 109.7 . . ?
C7F C8F H8FB 109.7 . . ?
C7F C8F C9F 110.0(5) . . ?
H8FA C8F H8FB 108.2 . . ?
C9F C8F H8FA 109.7 . . ?
C9F C8F H8FB 109.7 . . ?
C8F C9F H9FA 109.2 . . ?
C8F C9F H9FB 109.2 . . ?
C8F C9F C10F 112.1(5) . . ?
H9FA C9F H9FB 107.9 . . ?
C10F C9F H9FA 109.2 . . ?
C10F C9F H9FB 109.2 . . ?
C5F C10F C9F 109.8(4) . . ?
C5F C10F H10F 107.3 . . ?
C5F C10F C12F 114.2(5) . . ?
C9F C10F H10F 107.3 . . ?
C12F C10F C9F 110.5(5) . . ?
C12F C10F H10F 107.3 . . ?
C4F C11F H11P 109.5 . . ?
C4F C11F H11Q 109.5 . . ?
C4F C11F H11R 109.5 . . ?
H11P C11F H11Q 109.5 . . ?
H11P C11F H11R 109.5 . . ?
H11Q C11F H11R 109.5 . . ?
C10F C12F H12P 109.5 . . ?
C10F C12F H12Q 109.5 . . ?
C10F C12F H12R 109.5 . . ?
H12P C12F H12Q 109.5 . . ?
H12P C12F H12R 109.5 . . ?
H12Q C12F H12R 109.5 . . ?

loop_
_geom_bond_atom_site_label_1
_geom_bond_atom_site_label_2
_geom_bond_distance
_geom_bond_site_symmetry_2
_geom_bond_publ_flag
OA HA 0.8400 . ?
OA C1A 1.437(6) . ?
C1A H1A 1.0000 . ?
C1A C2A 1.500(8) . ?
C1A C6A 1.505(8) . ?
C2A H2AA 0.9900 . ?
C2A H2AB 0.9900 . ?
C2A C3A 1.506(8) . ?
C3A H3AA 0.9900 . ?
C3A H3AB 0.9900 . ?
C3A C4A 1.533(9) . ?
C4A C5A 1.527(7) . ?
C4A C7A 1.551(7) . ?
C4A C11A 1.534(9) . ?
C5A C6A 1.333(8) . ?
C5A C10A 1.517(8) . ?
C6A H6A 0.9500 . ?
C7A H7AA 0.9900 . ?
C7A H7AB 0.9900 . ?
C7A C8A 1.516(9) . ?
C8A H8AA 0.9900 . ?
C8A H8AB 0.9900 . ?
C8A C9A 1.527(9) . ?
C9A H9AA 0.9900 . ?
C9A H9AB 0.9900 . ?
C9A C10A 1.546(7) . ?
C10A H10A 1.0000 . ?
C10A C12A 1.522(8) . ?
C11A H11A 0.9800 . ?
C11A H11B 0.9800 . ?
C11A H11C 0.9800 . ?
C12A H12A 0.9800 . ?
C12A H12B 0.9800 . ?
C12A H12C 0.9800 . ?
OB HB 0.8400 . ?
OB C1B 1.431(6) . ?
C1B H1B 1.0000 . ?
C1B C2B 1.505(8) . ?
C1B C6B 1.504(7) . ?
C2B H2BA 0.9900 . ?
C2B H2BB 0.9900 . ?
C2B C3B 1.535(8) . ?
C3B H3BA 0.9900 . ?
C3B H3BB 0.9900 . ?
C3B C4B 1.539(7) . ?
C4B C5B 1.539(7) . ?
C4B C7B 1.546(8) . ?
C4B C11B 1.551(8) . ?
C5B C6B 1.335(8) . ?
C5B C10B 1.516(6) . ?
C6B H6B 0.9500 . ?
C7B H7BA 0.9900 . ?
C7B H7BB 0.9900 . ?
C7B C8B 1.535(8) . ?
C8B H8BA 0.9900 . ?
C8B H8BB 0.9900 . ?
C8B C9B 1.509(9) . ?
C9B H9BA 0.9900 . ?
C9B H9BB 0.9900 . ?
C9B C10B 1.547(8) . ?
C10B H10B 1.0000 . ?
C10B C12B 1.520(8) . ?
C11B H11D 0.9800 . ?
C11B H11E 0.9800 . ?
C11B H11F 0.9800 . ?
C12B H12D 0.9800 . ?
C12B H12E 0.9800 . ?
C12B H12F 0.9800 . ?
OC HC 0.8400 . ?
OC C1C 1.429(6) . ?
C1C H1C 1.0000 . ?
C1C C2C 1.523(8) . ?
C1C C6C 1.506(8) . ?
C2C H2CA 0.9900 . ?
C2C H2CB 0.9900 . ?
C2C C3C 1.530(7) . ?
C3C H3CA 0.9900 . ?
C3C H3CB 0.9900 . ?
C3C C4C 1.545(8) . ?
C4C C5C 1.515(7) . ?
C4C C7C 1.550(7) . ?
C4C C11C 1.536(8) . ?
C5C C6C 1.341(8) . ?
C5C C10C 1.523(8) . ?
C6C H6C 0.9500 . ?
C7C H7CA 0.9900 . ?
C7C H7CB 0.9900 . ?
C7C C8C 1.526(8) . ?
C8C H8CA 0.9900 . ?
C8C H8CB 0.9900 . ?
C8C C9C 1.526(8) . ?
C9C H9CA 0.9900 . ?
C9C H9CB 0.9900 . ?
C9C C10C 1.532(7) . ?
C10C H10C 1.0000 . ?
C10C C12C 1.530(7) . ?
C11C H11G 0.9800 . ?
C11C H11H 0.9800 . ?
C11C H11I 0.9800 . ?
C12C H12G 0.9800 . ?
C12C H12H 0.9800 . ?
C12C H12I 0.9800 . ?
OD HD 0.8400 . ?
OD C1D 1.440(6) . ?
C1D H1D 1.0000 . ?
C1D C2D 1.517(8) . ?
C1D C6D 1.501(8) . ?
C2D H2DA 0.9900 . ?
C2D H2DB 0.9900 . ?
C2D C3D 1.522(7) . ?
C3D H3DA 0.9900 . ?
C3D H3DB 0.9900 . ?
C3D C4D 1.539(7) . ?
C4D C5D 1.525(7) . ?
C4D C7D 1.548(6) . ?
C4D C11D 1.537(7) . ?
C5D C6D 1.335(7) . ?
C5D C10D 1.521(7) . ?
C6D H6D 0.9500 . ?
C7D H7DA 0.9900 . ?
C7D H7DB 0.9900 . ?
C7D C8D 1.525(8) . ?
C8D H8DA 0.9900 . ?
C8D H8DB 0.9900 . ?
C8D C9D 1.522(8) . ?
C9D H9DA 0.9900 . ?
C9D H9DB 0.9900 . ?
C9D C10D 1.537(7) . ?
C10D H10D 1.0000 . ?
C10D C12D 1.535(7) . ?
C11D H11J 0.9800 . ?
C11D H11K 0.9800 . ?
C11D H11L 0.9800 . ?
C12D H12J 0.9800 . ?
C12D H12K 0.9800 . ?
C12D H12L 0.9800 . ?
OE HE 0.8400 . ?
OE C1E 1.436(6) . ?
C1E H1E 1.0000 . ?
C1E C2E 1.510(8) . ?
C1E C6E 1.500(7) . ?
C2E H2EA 0.9900 . ?
C2E H2EB 0.9900 . ?
C2E C3E 1.529(7) . ?
C3E H3EA 0.9900 . ?
C3E H3EB 0.9900 . ?
C3E C4E 1.539(7) . ?
C4E C5E 1.544(7) . ?
C4E C7E 1.542(7) . ?
C4E C11E 1.538(8) . ?
C5E C6E 1.339(7) . ?
C5E C10E 1.522(7) . ?
C6E H6E 0.9500 . ?
C7E H7EA 0.9900 . ?
C7E H7EB 0.9900 . ?
C7E C8E 1.532(7) . ?
C8E H8EA 0.9900 . ?
C8E H8EB 0.9900 . ?
C8E C9E 1.516(8) . ?
C9E H9EA 0.9900 . ?
C9E H9EB 0.9900 . ?
C9E C10E 1.537(8) . ?
C10E H10E 1.0000 . ?
C10E C12E 1.534(7) . ?
C11E H11M 0.9800 . ?
C11E H11N 0.9800 . ?
C11E H11O 0.9800 . ?
C12E H12M 0.9800 . ?
C12E H12N 0.9800 . ?
C12E H12O 0.9800 . ?
OF HF 0.8400 . ?
OF C1F 1.431(6) . ?
C1F H1F 1.0000 . ?
C1F C2F 1.538(9) . ?
C1F C6F 1.498(8) . ?
C2F H2FA 0.9900 . ?
C2F H2FB 0.9900 . ?
C2F C3F 1.460(9) . ?
C3F H3FA 0.9900 . ?
C3F H3FB 0.9900 . ?
C3F C4F 1.557(9) . ?
C4F C5F 1.531(7) . ?
C4F C7F 1.548(8) . ?
C4F C11F 1.528(9) . ?
C5F C6F 1.326(7) . ?
C5F C10F 1.520(8) . ?
C6F H6F 0.9500 . ?
C7F H7FA 0.9900 . ?
C7F H7FB 0.9900 . ?
C7F C8F 1.516(9) . ?
C8F H8FA 0.9900 . ?
C8F H8FB 0.9900 . ?
C8F C9F 1.516(8) . ?
C9F H9FA 0.9900 . ?
C9F H9FB 0.9900 . ?
C9F C10F 1.532(7) . ?
C10F H10F 1.0000 . ?
C10F C12F 1.527(7) . ?
C11F H11P 0.9800 . ?
C11F H11Q 0.9800 . ?
C11F H11R 0.9800 . ?
C12F H12P 0.9800 . ?
C12F H12Q 0.9800 . ?
C12F H12R 0.9800 . ?

loop_
_geom_hbond_atom_site_label_D
_geom_hbond_atom_site_label_H
_geom_hbond_atom_site_label_A
_geom_hbond_distance_DH
_geom_hbond_distance_HA
_geom_hbond_distance_DA
_geom_hbond_angle_DHA
_geom_hbond_site_symmetry_A
_geom_hbond_publ_flag
OA HA OB 0.84 1.89 2.724(5) 171.1 . yes
OB HB OC 0.84 1.84 2.682(5) 176.2 1_554 yes
OC HC OA 0.84 1.83 2.665(6) 169.2 . yes
OD HD OF 0.84 1.86 2.692(6) 168.2 . yes
OE HE OD 0.84 1.86 2.694(5) 169.2 1_556 yes
OF HF OE 0.84 1.91 2.742(5) 170.7 . yes

loop_
_geom_torsion_atom_site_label_1
_geom_torsion_atom_site_label_2
_geom_torsion_atom_site_label_3
_geom_torsion_atom_site_label_4
_geom_torsion
_geom_torsion_site_symmetry_1
_geom_torsion_site_symmetry_2
_geom_torsion_site_symmetry_3
_geom_torsion_site_symmetry_4
_geom_torsion_publ_flag
OA C1A C2A C3A -169.5(5) . . . . ?
OA C1A C6A C5A 138.2(5) . . . . ?
C1A C2A C3A C4A 64.2(7) . . . . ?
C2A C1A C6A C5A 15.1(7) . . . . ?
C2A C3A C4A C5A -46.8(7) . . . . ?
C2A C3A C4A C7A -164.1(6) . . . . ?
C2A C3A C4A C11A 76.1(6) . . . . ?
C3A C4A C5A C6A 14.7(7) . . . . ?
C3A C4A C5A C10A -166.0(5) . . . . ?
C3A C4A C7A C8A 169.5(5) . . . . ?
C4A C5A C6A C1A 0.7(8) . . . . ?
C4A C5A C10A C9A 52.9(6) . . . . ?
C4A C5A C10A C12A 179.2(5) . . . . ?
C4A C7A C8A C9A -56.8(7) . . . . ?
C5A C4A C7A C8A 51.4(7) . . . . ?
C6A C1A C2A C3A -45.5(7) . . . . ?
C6A C5A C10A C9A -127.9(5) . . . . ?
C6A C5A C10A C12A -1.6(8) . . . . ?
C7A C4A C5A C6A 130.6(5) . . . . ?
C7A C4A C5A C10A -50.1(6) . . . . ?
C7A C8A C9A C10A 57.1(7) . . . . ?
C8A C9A C10A C5A -54.5(7) . . . . ?
C8A C9A C10A C12A 176.9(5) . . . . ?
C10A C5A C6A C1A -178.5(5) . . . . ?
C11A C4A C5A C6A -109.5(6) . . . . ?
C11A C4A C5A C10A 69.7(6) . . . . ?
C11A C4A C7A C8A -68.8(7) . . . . ?
OB C1B C2B C3B -172.6(4) . . . . ?
OB C1B C6B C5B 142.3(6) . . . . ?
C1B C2B C3B C4B 63.8(7) . . . . ?
C2B C1B C6B C5B 17.2(8) . . . . ?
C2B C3B C4B C5B -42.6(7) . . . . ?
C2B C3B C4B C7B -161.9(5) . . . . ?
C2B C3B C4B C11B 78.0(6) . . . . ?
C3B C4B C5B C6B 9.7(7) . . . . ?
C3B C4B C5B C10B -169.1(5) . . . . ?
C3B C4B C7B C8B 169.3(5) . . . . ?
C4B C5B C6B C1B 3.1(9) . . . . ?
C4B C5B C10B C9B 55.1(6) . . . . ?
C4B C5B C10B C12B -179.0(5) . . . . ?
C4B C7B C8B C9B -54.5(7) . . . . ?
C5B C4B C7B C8B 49.5(7) . . . . ?
C6B C1B C2B C3B -48.3(6) . . . . ?
C6B C5B C10B C9B -123.7(6) . . . . ?
C6B C5B C10B C12B 2.2(8) . . . . ?
C7B C4B C5B C6B 128.0(6) . . . . ?
C7B C4B C5B C10B -50.8(6) . . . . ?
C7B C8B C9B C10B 57.5(7) . . . . ?
C8B C9B C10B C5B -57.5(6) . . . . ?
C8B C9B C10B C12B 174.7(5) . . . . ?
C10B C5B C6B C1B -178.2(5) . . . . ?
C11B C4B C5B C6B -111.0(6) . . . . ?
C11B C4B C5B C10B 70.2(6) . . . . ?
C11B C4B C7B C8B -71.0(7) . . . . ?
OC C1C C2C C3C -174.7(4) . . . . ?
OC C1C C6C C5C 145.4(5) . . . . ?
C1C C2C C3C C4C 64.5(6) . . . . ?
C2C C1C C6C C5C 20.9(7) . . . . ?
C2C C3C C4C C5C -42.3(6) . . . . ?
C2C C3C C4C C7C -161.7(5) . . . . ?
C2C C3C C4C C11C 79.3(5) . . . . ?
C3C C4C C5C C6C 9.5(7) . . . . ?
C3C C4C C5C C10C -171.2(4) . . . . ?
C3C C4C C7C C8C 173.7(5) . . . . ?
C4C C5C C6C C1C 0.9(8) . . . . ?
C4C C5C C10C C9C 54.6(6) . . . . ?
C4C C5C C10C C12C -179.9(5) . . . . ?
C4C C7C C8C C9C -56.2(6) . . . . ?
C5C C4C C7C C8C 52.9(6) . . . . ?
C6C C1C C2C C3C -51.0(6) . . . . ?
C6C C5C C10C C9C -126.1(5) . . . . ?
C6C C5C C10C C12C -0.6(8) . . . . ?
C7C C4C C5C C6C 128.2(5) . . . . ?
C7C C4C C5C C10C -52.4(6) . . . . ?
C7C C8C C9C C10C 57.3(6) . . . . ?
C8C C9C C10C C5C -55.8(6) . . . . ?
C8C C9C C10C C12C 176.1(5) . . . . ?
C10C C5C C6C C1C -178.4(5) . . . . ?
C11C C4C C5C C6C -111.0(6) . . . . ?
C11C C4C C5C C10C 68.3(6) . . . . ?
C11C C4C C7C C8C -68.1(6) . . . . ?
OD C1D C2D C3D -173.5(4) . . . . ?
OD C1D C6D C5D 144.7(5) . . . . ?
C1D C2D C3D C4D 63.6(6) . . . . ?
C2D C1D C6D C5D 19.3(7) . . . . ?
C2D C3D C4D C5D -42.9(6) . . . . ?
C2D C3D C4D C7D -162.3(4) . . . . ?
C2D C3D C4D C11D 78.4(5) . . . . ?
C3D C4D C5D C6D 10.5(6) . . . . ?
C3D C4D C5D C10D -169.4(4) . . . . ?
C3D C4D C7D C8D 169.9(5) . . . . ?
C4D C5D C6D C1D 0.8(8) . . . . ?
C4D C5D C10D C9D 55.6(6) . . . . ?
C4D C5D C10D C12D -178.6(4) . . . . ?
C4D C7D C8D C9D -54.6(6) . . . . ?
C5D C4D C7D C8D 50.0(6) . . . . ?
C6D C1D C2D C3D -49.0(6) . . . . ?
C6D C5D C10D C9D -124.3(5) . . . . ?
C6D C5D C10D C12D 1.5(7) . . . . ?
C7D C4D C5D C6D 129.1(5) . . . . ?
C7D C4D C5D C10D -50.8(5) . . . . ?
C7D C8D C9D C10D 58.1(6) . . . . ?
C8D C9D C10D C5D -58.3(6) . . . . ?
C8D C9D C10D C12D 174.2(5) . . . . ?
C10D C5D C6D C1D -179.3(5) . . . . ?
C11D C4D C5D C6D -110.1(5) . . . . ?
C11D C4D C5D C10D 70.1(5) . . . . ?
C11D C4D C7D C8D -71.1(6) . . . . ?
OE C1E C2E C3E -172.3(4) . . . . ?
OE C1E C6E C5E 142.1(5) . . . . ?
C1E C2E C3E C4E 63.3(6) . . . . ?
C2E C1E C6E C5E 17.2(8) . . . . ?
C2E C3E C4E C5E -42.6(6) . . . . ?
C2E C3E C4E C7E -161.9(5) . . . . ?
C2E C3E C4E C11E 77.3(6) . . . . ?
C3E C4E C5E C6E 9.7(7) . . . . ?
C3E C4E C5E C10E -168.6(5) . . . . ?
C3E C4E C7E C8E 170.2(5) . . . . ?
C4E C5E C6E C1E 2.9(8) . . . . ?
C4E C5E C10E C9E 54.7(6) . . . . ?
C4E C5E C10E C12E 180.0(5) . . . . ?
C4E C7E C8E C9E -56.2(6) . . . . ?
C5E C4E C7E C8E 50.4(6) . . . . ?
C6E C1E C2E C3E -47.9(6) . . . . ?
C6E C5E C10E C9E -123.6(6) . . . . ?
C6E C5E C10E C12E 1.7(8) . . . . ?
C7E C4E C5E C6E 128.1(5) . . . . ?
C7E C4E C5E C10E -50.2(6) . . . . ?
C7E C8E C9E C10E 58.9(6) . . . . ?
C8E C9E C10E C5E -58.0(6) . . . . ?
C8E C9E C10E C12E 174.5(5) . . . . ?
C10E C5E C6E C1E -179.0(5) . . . . ?
C11E C4E C5E C6E -110.3(6) . . . . ?
C11E C4E C5E C10E 71.5(6) . . . . ?
C11E C4E C7E C8E -70.2(6) . . . . ?
OF C1F C2F C3F -167.2(6) . . . . ?
OF C1F C6F C5F 133.6(5) . . . . ?
C1F C2F C3F C4F 63.9(8) . . . . ?
C2F C1F C6F C5F 13.7(8) . . . . ?
C2F C3F C4F C5F -46.9(8) . . . . ?
C2F C3F C4F C7F -163.6(6) . . . . ?
C2F C3F C4F C11F 76.5(7) . . . . ?
C3F C4F C5F C6F 14.4(8) . . . . ?
C3F C4F C5F C10F -165.8(5) . . . . ?
C3F C4F C7F C8F 168.8(5) . . . . ?
C4F C5F C6F C1F 1.1(9) . . . . ?
C4F C5F C10F C9F 54.8(6) . . . . ?
C4F C5F C10F C12F 179.5(5) . . . . ?
C4F C7F C8F C9F -55.0(7) . . . . ?
C5F C4F C7F C8F 51.7(7) . . . . ?
C6F C1F C2F C3F -45.3(7) . . . . ?
C6F C5F C10F C9F -125.4(6) . . . . ?
C6F C5F C10F C12F -0.7(8) . . . . ?
C7F C4F C5F C6F 128.5(6) . . . . ?
C7F C4F C5F C10F -51.7(6) . . . . ?
C7F C8F C9F C10F 56.7(7) . . . . ?
C8F C9F C10F C5F -56.4(6) . . . . ?
C8F C9F C10F C12F 176.8(5) . . . . ?
C10F C5F C6F C1F -178.7(5) . . . . ?
C11F C4F C5F C6F -110.4(6) . . . . ?
C11F C4F C5F C10F 69.3(6) . . . . ?
C11F C4F C7F C8F -69.5(7) . . . . ?
